data_7251040
loop_
_publ_author_name
'Chakraborty, Sourav'
'Bhattachrjyya, Arghyadeep'
'Paul, Bhaswati'
'Das, Barnali'
'Natarajan, Ramalingam'
'Majumdar, Swapan'

_publ_section_title
;
 Metal-free access to 4-indolyl coumarin from coumarin 3-carboxylic acid
 and indole <i>via</i> a Michael addition-decarboxylation and
 dehydrogenation protocol: a photo-physical study and utility as an
 invisible ink.
;
_journal_issue 45
_journal_name_full 'RSC advances'
_journal_page_first 37888
_journal_page_last 37898
_journal_paper_doi 10.1039/d5ra05851a
_journal_volume 15
_journal_year 2025
_chemical_formula_moiety 'C17 H12 Cl N O2'
_chemical_formula_sum 'C17 H12 Cl N O2'
_chemical_formula_weight 297.73
_chemical_name_systematic RN_BP_SC186
_space_group_crystal_system monoclinic
_space_group_IT_number 14
_space_group_name_Hall '-P 2ybc'
_space_group_name_H-M_alt 'P 1 21/c 1'
_atom_sites_solution_hydrogens geom
_atom_sites_solution_primary dual
_audit_creation_date 2023-02-03
_audit_creation_method
;
Olex2 1.3
(compiled 2020.11.12 svn.r5f609507 for OlexSys, GUI svn.r6408)
;
_audit_update_record
;
2024-01-19 deposited with the CCDC.	2025-09-23 downloaded from the CCDC.
;
_cell_angle_alpha 90
_cell_angle_beta 90.907(2)
_cell_angle_gamma 90
_cell_formula_units_Z 4
_cell_length_a 5.5582(4)
_cell_length_b 16.5166(12)
_cell_length_c 14.6656(11)
_cell_measurement_reflns_used 9229
_cell_measurement_temperature 117.0
_cell_measurement_theta_max 68.54
_cell_measurement_theta_min 4.03
_cell_volume 1346.17(17)
_computing_cell_refinement 'Bruker SAINT V8.38A (Bruker AXS)'
_computing_data_collection 'Bruker APEX3 ver.2018.7-2(Bruker AXS)'
_computing_data_reduction 'Bruker SAINT V8.38A (Bruker AXS)'
_computing_molecular_graphics 'Bruker ShelXLe(Huebschle et all. 2011)'
_computing_publication_material 'Bruker ShelXLe(Huebschle et all. 2011)'
_computing_structure_refinement 'SHELXL-2018/3 (Sheldrick 2018)'
_computing_structure_solution 'SHELXT 2018/2(Sheldrick 2014)'
_diffrn_ambient_temperature 117.0
_diffrn_detector 'CPAD area detector'
_diffrn_detector_area_resol_mean 7.407
_diffrn_detector_type 'Bruker Photon III'
_diffrn_measured_fraction_theta_full 0.984
_diffrn_measured_fraction_theta_max 0.983
_diffrn_measurement_device 'four-circle diffractometer'
_diffrn_measurement_device_type 'Bruker APEX3_IMuS Diamond_Photon III'
_diffrn_measurement_method '\w and \f scans'
_diffrn_radiation_collimation '0.5 mm double-pinhole'
_diffrn_radiation_monochromator 'mirror optics'
_diffrn_radiation_probe x-ray
_diffrn_radiation_type 'Cu K\a'
_diffrn_radiation_wavelength 1.54178
_diffrn_reflns_av_R_equivalents 0.0578
_diffrn_reflns_av_unetI/netI 0.0261
_diffrn_reflns_Laue_measured_fraction_full 0.984
_diffrn_reflns_Laue_measured_fraction_max 0.983
_diffrn_reflns_limit_h_max 6
_diffrn_reflns_limit_h_min -6
_diffrn_reflns_limit_k_max 18
_diffrn_reflns_limit_k_min -19
_diffrn_reflns_limit_l_max 17
_diffrn_reflns_limit_l_min -16
_diffrn_reflns_number 46415
_diffrn_reflns_point_group_measured_fraction_full 0.984
_diffrn_reflns_point_group_measured_fraction_max 0.983
_diffrn_reflns_theta_full 67.679
_diffrn_reflns_theta_max 68.500
_diffrn_reflns_theta_min 4.031
_diffrn_source 'microfocus sealed X-ray tube'
_diffrn_source_current 1.2
_diffrn_source_power 0.06
_diffrn_source_type 'Incoatec I\ms Diamond'
_diffrn_source_voltage 50.0
_diffrn_standards_number 0
_exptl_absorpt_coefficient_mu 2.543
_exptl_absorpt_correction_T_max 0.7531
_exptl_absorpt_correction_T_min 0.6360
_exptl_absorpt_correction_type multi-scan
_exptl_absorpt_process_details
;
SADABS-2016/2 (Bruker,2016/2) was used for absorption correction.
wR2(int) was 0.1258 before and 0.0829 after correction.
The Ratio of minimum to maximum transmission is 0.8445.
The \l/2 correction factor is Not present.
;
_exptl_crystal_colour 'clear colourless'
_exptl_crystal_colour_lustre clear
_exptl_crystal_colour_primary colourless
_exptl_crystal_density_diffrn 1.469
_exptl_crystal_description block
_exptl_crystal_F_000 616
_exptl_crystal_size_max 0.06
_exptl_crystal_size_mid 0.04
_exptl_crystal_size_min 0.04
_refine_diff_density_max 0.284
_refine_diff_density_min -0.327
_refine_diff_density_rms 0.070
_refine_ls_extinction_method none
_refine_ls_goodness_of_fit_ref 1.102
_refine_ls_hydrogen_treatment constr
_refine_ls_matrix_type full
_refine_ls_number_parameters 190
_refine_ls_number_reflns 2432
_refine_ls_number_restraints 0
_refine_ls_restrained_S_all 1.102
_refine_ls_R_factor_all 0.0384
_refine_ls_R_factor_gt 0.0379
_refine_ls_shift/su_max 0.000
_refine_ls_shift/su_mean 0.000
_refine_ls_structure_factor_coef Fsqd
_refine_ls_weighting_details 'w=1/[\s^2^(Fo^2^)+(0.0505P)^2^+0.7089P] where P=(Fo^2^+2Fc^2^)/3'
_refine_ls_weighting_scheme calc
_refine_ls_wR_factor_gt 0.0971
_refine_ls_wR_factor_ref 0.0976
_reflns_Friedel_coverage 0.000
_reflns_number_gt 2386
_reflns_number_total 2432
_reflns_threshold_expression 'I > 2\s(I)'
_cod_data_source_file d5ra05851a2.cif
_cod_data_source_block rn_bp_sc86_a
_cod_database_code 7251040
_shelx_shelxl_version_number 2018/3
_shelx_space_group_comment
;
The symmetry employed for this shelxl refinement is uniquely defined
by the following loop, which should always be used as a source of
symmetry information in preference to the above space-group names.
They are only intended as comments.
;
_shelx_estimated_absorpt_t_max 0.905
_shelx_estimated_absorpt_t_min 0.862
_olex2_refinement_description
;
1. Fixed Uiso
 At 1.2 times of:
  All C(H) groups, All C(H,H) groups, All N(H) groups
2.a Ternary CH refined with riding coordinates:
 C9(H9)
2.b Secondary CH2 refined with riding coordinates:
 C10(H10A,H10B)
2.c Aromatic/amide H refined with riding coordinates:
 N1(H1), C4(H4), C16(H16), C17(H17), C14(H14), C8(H8), C6(H6), C7(H7), C5(H5)
;
_olex2_submission_special_instructions 'No special instructions were received'

loop_
_space_group_symop_operation_xyz
'x, y, z'
'-x, y+1/2, -z+1/2'
'-x, -y, -z'
'x, -y-1/2, z-1/2'

loop_
_atom_site_label
_atom_site_type_symbol
_atom_site_fract_x
_atom_site_fract_y
_atom_site_fract_z
_atom_site_U_iso_or_equiv
_atom_site_adp_type
_atom_site_occupancy
_atom_site_site_symmetry_order
_atom_site_calc_flag
_atom_site_refinement_flags_posn
_atom_site_refinement_flags_adp
_atom_site_refinement_flags_occupancy
_atom_site_disorder_assembly
_atom_site_disorder_group
Cl1 Cl -0.01469(7) 0.35553(2) 0.44368(3) 0.02457(16) Uani 1 1 d . . . . .
O1 O 0.60640(19) 0.56916(7) 0.22949(8) 0.0217(3) Uani 1 1 d . . . . .
O2 O 0.6666(2) 0.67969(7) 0.15036(8) 0.0269(3) Uani 1 1 d . . . . .
N1 N 0.5479(2) 0.75803(8) 0.45940(9) 0.0223(3) Uani 1 1 d . . . . .
H1 H 0.669810 0.765114 0.497561 0.027 Uiso 1 1 calc R U . . .
C13 C 0.2412(3) 0.55117(9) 0.31641(11) 0.0186(3) Uani 1 1 d . . . . .
C1 C 0.2918(3) 0.69745(10) 0.36100(11) 0.0189(3) Uani 1 1 d . . . . .
C12 C 0.4505(3) 0.51987(10) 0.27967(11) 0.0193(3) Uani 1 1 d . . . . .
C3 C 0.3824(3) 0.81616(10) 0.43479(11) 0.0203(3) Uani 1 1 d . . . . .
C2 C 0.2159(3) 0.77990(10) 0.37320(11) 0.0192(3) Uani 1 1 d . . . . .
C4 C 0.4925(3) 0.68701(10) 0.41489(11) 0.0205(3) Uani 1 1 d . . . . .
H4 H 0.580644 0.637944 0.420699 0.025 Uiso 1 1 calc R U . . .
C16 C 0.3783(3) 0.38918(10) 0.34352(11) 0.0215(4) Uani 1 1 d . . . . .
H16 H 0.423318 0.334333 0.353316 0.026 Uiso 1 1 calc R U . . .
C17 C 0.5215(3) 0.44015(10) 0.29205(11) 0.0216(4) Uani 1 1 d . . . . .
H17 H 0.665553 0.420674 0.265800 0.026 Uiso 1 1 calc R U . . .
C14 C 0.0989(3) 0.49966(10) 0.36771(11) 0.0200(3) Uani 1 1 d . . . . .
H14 H -0.045183 0.519108 0.393934 0.024 Uiso 1 1 calc R U . . .
C9 C 0.1761(3) 0.63794(9) 0.29562(11) 0.0195(4) Uani 1 1 d . . . . .
H9 H -0.002660 0.644057 0.298171 0.023 Uiso 1 1 calc R U . . .
C11 C 0.5218(3) 0.63838(9) 0.18902(11) 0.0207(4) Uani 1 1 d . . . . .
C15 C 0.1685(3) 0.41974(10) 0.38039(11) 0.0199(3) Uani 1 1 d . . . . .
C8 C 0.3643(3) 0.89748(10) 0.46031(11) 0.0235(4) Uani 1 1 d . . . . .
H8 H 0.479751 0.921775 0.500178 0.028 Uiso 1 1 calc R U . . .
C10 C 0.2580(3) 0.65498(10) 0.19720(11) 0.0221(4) Uani 1 1 d . . . . .
H10A H 0.166548 0.620198 0.153992 0.027 Uiso 1 1 calc R U . . .
H10B H 0.224679 0.712203 0.181367 0.027 Uiso 1 1 calc R U . . .
C6 C 0.0002(3) 0.90546(10) 0.36664(12) 0.0254(4) Uani 1 1 d . . . . .
H6 H -0.132366 0.936808 0.345156 0.030 Uiso 1 1 calc R U . . .
C7 C 0.1722(3) 0.94104(10) 0.42528(12) 0.0247(4) Uani 1 1 d . . . . .
H7 H 0.155850 0.996498 0.441226 0.030 Uiso 1 1 calc R U . . .
C5 C 0.0205(3) 0.82563(10) 0.33968(11) 0.0221(4) Uani 1 1 d . . . . .
H5 H -0.095250 0.802144 0.299331 0.026 Uiso 1 1 calc R U . . .

loop_
_atom_site_aniso_label
_atom_site_aniso_U_11
_atom_site_aniso_U_22
_atom_site_aniso_U_33
_atom_site_aniso_U_23
_atom_site_aniso_U_13
_atom_site_aniso_U_12
Cl1 0.0234(2) 0.0233(2) 0.0271(2) 0.00545(15) 0.00136(17) -0.00268(14)
O1 0.0204(6) 0.0198(6) 0.0249(6) 0.0026(5) 0.0025(4) -0.0007(4)
O2 0.0281(7) 0.0279(7) 0.0247(6) 0.0052(5) -0.0002(5) -0.0048(5)
N1 0.0244(7) 0.0213(7) 0.0210(7) -0.0012(6) -0.0057(5) -0.0003(6)
C13 0.0184(8) 0.0182(8) 0.0190(8) -0.0028(6) -0.0041(6) -0.0008(6)
C1 0.0201(8) 0.0175(8) 0.0193(8) 0.0014(6) 0.0020(6) -0.0004(6)
C12 0.0182(8) 0.0211(8) 0.0185(8) 0.0005(6) -0.0013(6) -0.0031(6)
C3 0.0220(8) 0.0200(8) 0.0189(8) 0.0013(6) 0.0026(6) 0.0000(6)
C2 0.0208(8) 0.0187(8) 0.0183(8) 0.0006(6) 0.0033(6) -0.0012(6)
C4 0.0233(8) 0.0168(8) 0.0215(8) -0.0004(6) -0.0006(6) 0.0012(6)
C16 0.0229(8) 0.0176(8) 0.0239(8) -0.0001(7) -0.0032(6) 0.0005(6)
C17 0.0191(8) 0.0220(8) 0.0236(8) -0.0014(7) -0.0002(6) 0.0019(6)
C14 0.0195(8) 0.0212(8) 0.0194(8) -0.0033(6) -0.0012(6) -0.0003(6)
C9 0.0181(8) 0.0189(8) 0.0215(8) -0.0001(6) -0.0021(6) 0.0002(6)
C11 0.0257(9) 0.0205(8) 0.0159(8) -0.0008(6) -0.0034(6) -0.0024(6)
C15 0.0207(8) 0.0202(8) 0.0187(8) 0.0010(6) -0.0015(6) -0.0040(6)
C8 0.0295(9) 0.0214(8) 0.0196(8) -0.0022(7) 0.0024(6) -0.0036(7)
C10 0.0239(9) 0.0218(8) 0.0207(8) -0.0004(7) -0.0035(6) -0.0004(6)
C6 0.0257(9) 0.0225(8) 0.0280(9) 0.0037(7) 0.0045(7) 0.0051(7)
C7 0.0318(9) 0.0178(8) 0.0248(9) -0.0009(7) 0.0078(7) 0.0020(7)
C5 0.0203(8) 0.0226(8) 0.0233(8) 0.0027(7) 0.0014(6) -0.0006(6)

loop_
_atom_type_symbol
_atom_type_description
_atom_type_scat_dispersion_real
_atom_type_scat_dispersion_imag
_atom_type_scat_source
C C 0.0181 0.0091 'International Tables Vol C Tables 4.2.6.8 and 6.1.1.4'
H H 0.0000 0.0000 'International Tables Vol C Tables 4.2.6.8 and 6.1.1.4'
Cl Cl 0.3639 0.7018 'International Tables Vol C Tables 4.2.6.8 and 6.1.1.4'
N N 0.0311 0.0180 'International Tables Vol C Tables 4.2.6.8 and 6.1.1.4'
O O 0.0492 0.0322 'International Tables Vol C Tables 4.2.6.8 and 6.1.1.4'

loop_
_geom_angle_atom_site_label_1
_geom_angle_atom_site_label_2
_geom_angle_atom_site_label_3
_geom_angle
_geom_angle_site_symmetry_1
_geom_angle_site_symmetry_3
_geom_angle_publ_flag
C11 O1 C12 120.05(12) . . ?
C3 N1 H1 125.4 . . ?
C3 N1 C4 109.14(13) . . ?
C4 N1 H1 125.4 . . ?
C12 C13 C14 117.97(14) . . ?
C12 C13 C9 118.35(14) . . ?
C14 C13 C9 123.63(14) . . ?
C2 C1 C9 124.94(14) . . ?
C4 C1 C2 106.61(14) . . ?
C4 C1 C9 128.32(15) . . ?
C13 C12 O1 120.96(14) . . ?
C17 C12 O1 116.27(14) . . ?
C17 C12 C13 122.75(15) . . ?
N1 C3 C2 107.46(14) . . ?
N1 C3 C8 130.67(15) . . ?
C8 C3 C2 121.88(15) . . ?
C3 C2 C1 106.85(14) . . ?
C5 C2 C1 133.82(15) . . ?
C5 C2 C3 119.31(15) . . ?
N1 C4 H4 125.0 . . ?
C1 C4 N1 109.94(14) . . ?
C1 C4 H4 125.0 . . ?
C17 C16 H16 120.6 . . ?
C15 C16 H16 120.6 . . ?
C15 C16 C17 118.89(15) . . ?
C12 C17 C16 118.86(15) . . ?
C12 C17 H17 120.6 . . ?
C16 C17 H17 120.6 . . ?
C13 C14 H14 120.2 . . ?
C15 C14 C13 119.67(15) . . ?
C15 C14 H14 120.2 . . ?
C13 C9 C1 113.07(13) . . ?
C13 C9 H9 108.9 . . ?
C13 C9 C10 106.76(13) . . ?
C1 C9 H9 108.9 . . ?
C1 C9 C10 110.21(13) . . ?
C10 C9 H9 108.9 . . ?
O1 C11 C10 116.64(14) . . ?
O2 C11 O1 116.75(15) . . ?
O2 C11 C10 126.61(15) . . ?
C16 C15 Cl1 119.11(13) . . ?
C14 C15 Cl1 119.04(12) . . ?
C14 C15 C16 121.85(15) . . ?
C3 C8 H8 121.3 . . ?
C7 C8 C3 117.36(16) . . ?
C7 C8 H8 121.3 . . ?
C9 C10 H10A 109.6 . . ?
C9 C10 H10B 109.6 . . ?
C11 C10 C9 110.15(13) . . ?
C11 C10 H10A 109.6 . . ?
C11 C10 H10B 109.6 . . ?
H10A C10 H10B 108.1 . . ?
C7 C6 H6 119.5 . . ?
C5 C6 H6 119.5 . . ?
C5 C6 C7 121.10(16) . . ?
C8 C7 C6 121.67(16) . . ?
C8 C7 H7 119.2 . . ?
C6 C7 H7 119.2 . . ?
C2 C5 H5 120.7 . . ?
C6 C5 C2 118.63(15) . . ?
C6 C5 H5 120.7 . . ?

loop_
_geom_bond_atom_site_label_1
_geom_bond_atom_site_label_2
_geom_bond_distance
_geom_bond_site_symmetry_2
_geom_bond_publ_flag
Cl1 C15 1.7471(16) . ?
O1 C12 1.4054(19) . ?
O1 C11 1.3680(19) . ?
O2 C11 1.204(2) . ?
N1 H1 0.8800 . ?
N1 C3 1.374(2) . ?
N1 C4 1.375(2) . ?
C13 C12 1.389(2) . ?
C13 C14 1.391(2) . ?
C13 C9 1.508(2) . ?
C1 C2 1.438(2) . ?
C1 C4 1.368(2) . ?
C1 C9 1.510(2) . ?
C12 C17 1.386(2) . ?
C3 C2 1.416(2) . ?
C3 C8 1.398(2) . ?
C2 C5 1.405(2) . ?
C4 H4 0.9500 . ?
C16 H16 0.9500 . ?
C16 C17 1.389(2) . ?
C16 C15 1.389(2) . ?
C17 H17 0.9500 . ?
C14 H14 0.9500 . ?
C14 C15 1.387(2) . ?
C9 H9 1.0000 . ?
C9 C10 1.546(2) . ?
C11 C10 1.498(2) . ?
C8 H8 0.9500 . ?
C8 C7 1.380(2) . ?
C10 H10A 0.9900 . ?
C10 H10B 0.9900 . ?
C6 H6 0.9500 . ?
C6 C7 1.405(3) . ?
C6 C5 1.382(2) . ?
C7 H7 0.9500 . ?
C5 H5 0.9500 . ?

loop_
_geom_torsion_atom_site_label_1
_geom_torsion_atom_site_label_2
_geom_torsion_atom_site_label_3
_geom_torsion_atom_site_label_4
_geom_torsion
_geom_torsion_site_symmetry_1
_geom_torsion_site_symmetry_2
_geom_torsion_site_symmetry_3
_geom_torsion_site_symmetry_4
_geom_torsion_publ_flag
O1 C12 C17 C16 178.03(14) . . . . ?
O1 C11 C10 C9 43.64(18) . . . . ?
O2 C11 C10 C9 -136.47(16) . . . . ?
N1 C3 C2 C1 -0.86(17) . . . . ?
N1 C3 C2 C5 177.63(14) . . . . ?
N1 C3 C8 C7 -178.63(16) . . . . ?
C13 C12 C17 C16 -0.2(2) . . . . ?
C13 C14 C15 Cl1 -179.11(11) . . . . ?
C13 C14 C15 C16 0.3(2) . . . . ?
C13 C9 C10 C11 -57.03(17) . . . . ?
C1 C2 C5 C6 179.36(17) . . . . ?
C1 C9 C10 C11 66.13(17) . . . . ?
C12 O1 C11 O2 176.90(13) . . . . ?
C12 O1 C11 C10 -3.2(2) . . . . ?
C12 C13 C14 C15 -0.1(2) . . . . ?
C12 C13 C9 C1 -86.56(18) . . . . ?
C12 C13 C9 C10 34.79(19) . . . . ?
C3 N1 C4 C1 -0.03(19) . . . . ?
C3 C2 C5 C6 1.4(2) . . . . ?
C3 C8 C7 C6 0.3(2) . . . . ?
C2 C1 C4 N1 -0.51(18) . . . . ?
C2 C1 C9 C13 -162.83(15) . . . . ?
C2 C1 C9 C10 77.78(19) . . . . ?
C2 C3 C8 C7 2.0(2) . . . . ?
C4 N1 C3 C2 0.57(18) . . . . ?
C4 N1 C3 C8 -178.87(16) . . . . ?
C4 C1 C2 C3 0.84(17) . . . . ?
C4 C1 C2 C5 -177.33(17) . . . . ?
C4 C1 C9 C13 21.7(2) . . . . ?
C4 C1 C9 C10 -97.69(19) . . . . ?
C17 C16 C15 Cl1 179.01(12) . . . . ?
C17 C16 C15 C14 -0.4(2) . . . . ?
C14 C13 C12 O1 -178.05(13) . . . . ?
C14 C13 C12 C17 0.1(2) . . . . ?
C14 C13 C9 C1 95.84(18) . . . . ?
C14 C13 C9 C10 -142.80(15) . . . . ?
C9 C13 C12 O1 4.2(2) . . . . ?
C9 C13 C12 C17 -177.64(15) . . . . ?
C9 C13 C14 C15 177.46(14) . . . . ?
C9 C1 C2 C3 -175.46(14) . . . . ?
C9 C1 C2 C5 6.4(3) . . . . ?
C9 C1 C4 N1 175.62(15) . . . . ?
C11 O1 C12 C13 -22.8(2) . . . . ?
C11 O1 C12 C17 158.97(14) . . . . ?
C15 C16 C17 C12 0.3(2) . . . . ?
C8 C3 C2 C1 178.63(15) . . . . ?
C8 C3 C2 C5 -2.9(2) . . . . ?
C7 C6 C5 C2 0.9(2) . . . . ?
C5 C6 C7 C8 -1.8(3) . . . . ?
